data_9000036
loop_
_publ_author_name
'Ramsdell, L. S.'

_publ_section_title
;
 Studies on silicon carbide
;
_journal_name_full 'American Mineralogist'
_journal_page_first 64
_journal_page_last 82
_journal_volume 32
_journal_year 1947
_chemical_formula_sum 'C29 Si29'
_chemical_name_common SiC-87R
_space_group_IT_number 160
_symmetry_space_group_name_Hall 'R 3 -2"'
_symmetry_space_group_name_H-M 'R 3 m :H'
_cell_angle_alpha 90
_cell_angle_beta 90
_cell_angle_gamma 120
_cell_formula_units_Z 3
_cell_length_a 3.073
_cell_length_b 3.073
_cell_length_c 218.65
_cell_volume 1788.155
_database_code_amcsd 0000039
_exptl_crystal_density_diffrn 3.239
_cod_original_sg_symbol_H-M 'R 3 m'
_cod_original_formula_sum 'Si29 C29'
_cod_database_code 9000036
_amcsd_formula_title SiC-87R

loop_
_space_group_symop_operation_xyz
x,y,z
2/3+x,1/3+y,1/3+z
1/3+x,2/3+y,2/3+z
x,x-y,z
2/3+x,1/3+x-y,1/3+z
1/3+x,2/3+x-y,2/3+z
-y,-x,z
2/3-y,1/3-x,1/3+z
1/3-y,2/3-x,2/3+z
-x+y,y,z
2/3-x+y,1/3+y,1/3+z
1/3-x+y,2/3+y,2/3+z
-y,x-y,z
2/3-y,1/3+x-y,1/3+z
1/3-y,2/3+x-y,2/3+z
-x+y,-x,z
2/3-x+y,1/3-x,1/3+z
1/3-x+y,2/3-x,2/3+z

loop_
_atom_site_label
_atom_site_fract_x
_atom_site_fract_y
_atom_site_fract_z
Si1 0.00000 0.00000 0.00000
Si2 0.00000 0.00000 0.02300
Si3 0.00000 0.00000 0.06900
Si4 0.00000 0.00000 0.09200
Si5 0.00000 0.00000 0.13790
Si6 0.00000 0.00000 0.16090
Si7 0.00000 0.00000 0.20690
Si8 0.00000 0.00000 0.22990
Si9 0.00000 0.00000 0.27590
Si10 0.00000 0.00000 0.29890
Si11 0.00000 0.00000 0.34480
Si12 0.00000 0.00000 0.37930
Si13 0.00000 0.00000 0.41380
Si14 0.00000 0.00000 0.44830
Si15 0.00000 0.00000 0.48280
Si16 0.00000 0.00000 0.51720
Si17 0.00000 0.00000 0.55170
Si18 0.00000 0.00000 0.58620
Si19 0.00000 0.00000 0.62070
Si20 0.00000 0.00000 0.65520
Si21 0.00000 0.00000 0.70110
Si22 0.00000 0.00000 0.72410
Si23 0.00000 0.00000 0.77010
Si24 0.00000 0.00000 0.79310
Si25 0.00000 0.00000 0.83910
Si26 0.00000 0.00000 0.86210
Si27 0.00000 0.00000 0.90800
Si28 0.00000 0.00000 0.93100
Si29 0.00000 0.00000 0.97700
C1 0.00000 0.00000 0.00860
C2 0.00000 0.00000 0.03160
C3 0.00000 0.00000 0.07760
C4 0.00000 0.00000 0.10060
C5 0.00000 0.00000 0.14650
C6 0.00000 0.00000 0.16950
C7 0.00000 0.00000 0.21550
C8 0.00000 0.00000 0.23850
C9 0.00000 0.00000 0.28450
C10 0.00000 0.00000 0.30750
C11 0.00000 0.00000 0.35340
C12 0.00000 0.00000 0.38790
C13 0.00000 0.00000 0.42240
C14 0.00000 0.00000 0.45690
C15 0.00000 0.00000 0.49140
C16 0.00000 0.00000 0.52580
C17 0.00000 0.00000 0.56030
C18 0.00000 0.00000 0.59480
C19 0.00000 0.00000 0.62930
C20 0.00000 0.00000 0.66380
C21 0.00000 0.00000 0.70970
C22 0.00000 0.00000 0.73270
C23 0.00000 0.00000 0.77870
C24 0.00000 0.00000 0.80170
C25 0.00000 0.00000 0.84770
C26 0.00000 0.00000 0.87070
C27 0.00000 0.00000 0.91660
C28 0.00000 0.00000 0.93960
C29 0.00000 0.00000 0.98560

loop_
_cod_changelog_entry_id
_cod_changelog_entry_author
_cod_changelog_entry_date
_cod_changelog_entry_text
1
;cod-tools version 3.10.1
Id: cif_fix_AMCSD_atom_labels 10224 2024-08-07 11:09:31Z saulius
;
2024-08-07T19:38:00+03:00
;Changed the following '_atom_site_label' values:
the first duplicated label 'Si'  converted to 'Si1'
duplicated label 'Si' at index 1 converted to 'Si2'
duplicated label 'Si' at index 2 converted to 'Si3'
duplicated label 'Si' at index 3 converted to 'Si4'
duplicated label 'Si' at index 4 converted to 'Si5'
duplicated label 'Si' at index 5 converted to 'Si6'
duplicated label 'Si' at index 6 converted to 'Si7'
duplicated label 'Si' at index 7 converted to 'Si8'
duplicated label 'Si' at index 8 converted to 'Si9'
duplicated label 'Si' at index 9 converted to 'Si10'
duplicated label 'Si' at index 10 converted to 'Si11'
duplicated label 'Si' at index 11 converted to 'Si12'
duplicated label 'Si' at index 12 converted to 'Si13'
duplicated label 'Si' at index 13 converted to 'Si14'
duplicated label 'Si' at index 14 converted to 'Si15'
duplicated label 'Si' at index 15 converted to 'Si16'
duplicated label 'Si' at index 16 converted to 'Si17'
duplicated label 'Si' at index 17 converted to 'Si18'
duplicated label 'Si' at index 18 converted to 'Si19'
duplicated label 'Si' at index 19 converted to 'Si20'
duplicated label 'Si' at index 20 converted to 'Si21'
duplicated label 'Si' at index 21 converted to 'Si22'
duplicated label 'Si' at index 22 converted to 'Si23'
duplicated label 'Si' at index 23 converted to 'Si24'
duplicated label 'Si' at index 24 converted to 'Si25'
duplicated label 'Si' at index 25 converted to 'Si26'
duplicated label 'Si' at index 26 converted to 'Si27'
duplicated label 'Si' at index 27 converted to 'Si28'
duplicated label 'Si' at index 28 converted to 'Si29'
the first duplicated label 'C'  converted to 'C1'
duplicated label 'C' at index 30 converted to 'C2'
duplicated label 'C' at index 31 converted to 'C3'
duplicated label 'C' at index 32 converted to 'C4'
duplicated label 'C' at index 33 converted to 'C5'
duplicated label 'C' at index 34 converted to 'C6'
duplicated label 'C' at index 35 converted to 'C7'
duplicated label 'C' at index 36 converted to 'C8'
duplicated label 'C' at index 37 converted to 'C9'
duplicated label 'C' at index 38 converted to 'C10'
duplicated label 'C' at index 39 converted to 'C11'
duplicated label 'C' at index 40 converted to 'C12'
duplicated label 'C' at index 41 converted to 'C13'
duplicated label 'C' at index 42 converted to 'C14'
duplicated label 'C' at index 43 converted to 'C15'
duplicated label 'C' at index 44 converted to 'C16'
duplicated label 'C' at index 45 converted to 'C17'
duplicated label 'C' at index 46 converted to 'C18'
duplicated label 'C' at index 47 converted to 'C19'
duplicated label 'C' at index 48 converted to 'C20'
duplicated label 'C' at index 49 converted to 'C21'
duplicated label 'C' at index 50 converted to 'C22'
duplicated label 'C' at index 51 converted to 'C23'
duplicated label 'C' at index 52 converted to 'C24'
duplicated label 'C' at index 53 converted to 'C25'
duplicated label 'C' at index 54 converted to 'C26'
duplicated label 'C' at index 55 converted to 'C27'
duplicated label 'C' at index 56 converted to 'C28'
duplicated label 'C' at index 57 converted to 'C29'
;

loop_
_cod_related_entry_id
_cod_related_entry_database
_cod_related_entry_code
1 AMCSD 0000039
